data_2217964
loop_
_publ_author_name
'Smith, Robert W.'
'Hu, Chunhua'
'DeSpain, Christopher D.'

_publ_section_title
;
 Dirubidium digallium oxide bis(orthoborate)
;
_journal_coeditor_code MG2048
_journal_issue 4
_journal_name_full 'Acta Crystallographica Section E'
_journal_page_first i23
_journal_paper_doi 10.1107/S1600536808005783
_journal_volume 64
_journal_year 2008
_chemical_formula_iupac 'Rb2 Ga2 O (B O3)2'
_chemical_formula_moiety 'B2 Ga2 O7, 2(Rb)'
_chemical_formula_sum 'B2 Ga2 O7 Rb2'
_chemical_formula_weight 444.00
_chemical_name_common
;
Rubidium gallium oxide orthoborate
;
_chemical_name_systematic
;
dirubidium digallium oxide bis(orthoborate)
;
_space_group_IT_number 14
_symmetry_cell_setting monoclinic
_symmetry_space_group_name_Hall '-P 2ybc'
_symmetry_space_group_name_H-M 'P 1 21/c 1'
_atom_sites_solution_primary direct
_atom_sites_solution_secondary difmap
_cell_angle_alpha 90.00
_cell_angle_beta 104.246(4)
_cell_angle_gamma 90.00
_cell_formula_units_Z 4
_cell_length_a 8.8115(18)
_cell_length_b 7.7224(16)
_cell_length_c 11.997(3)
_cell_measurement_reflns_used 1660
_cell_measurement_temperature 297(2)
_cell_measurement_theta_max 25.70
_cell_measurement_theta_min 3.70
_cell_volume 791.2(3)
_computing_cell_refinement 'SAINT-Plus (Bruker, 2003)'
_computing_data_collection 'SMART (Bruker, 2005)'
_computing_data_reduction 'SAINT-Plus (Bruker, 2003)'
_computing_molecular_graphics 'DIAMOND (Brandenburg & Putz, 2007)'
_computing_publication_material 'SHELXTL (Sheldrick, 2008)'
_computing_structure_refinement 'SHELXTL (Sheldrick, 2008)'
_computing_structure_solution 'SHELXTL (Sheldrick, 2008)'
_diffrn_ambient_temperature 297(2)
_diffrn_measured_fraction_theta_full 0.998
_diffrn_measured_fraction_theta_max 0.998
_diffrn_measurement_device_type 'Bruker SMART APEX CCD'
_diffrn_measurement_method \w
_diffrn_radiation_monochromator graphite
_diffrn_radiation_source 'fine-focus sealed tube'
_diffrn_radiation_type MoK\a
_diffrn_radiation_wavelength 0.71073
_diffrn_reflns_av_R_equivalents 0.0931
_diffrn_reflns_av_sigmaI/netI 0.0626
_diffrn_reflns_limit_h_max 10
_diffrn_reflns_limit_h_min -10
_diffrn_reflns_limit_k_max 9
_diffrn_reflns_limit_k_min -9
_diffrn_reflns_limit_l_max 14
_diffrn_reflns_limit_l_min -14
_diffrn_reflns_number 8611
_diffrn_reflns_theta_full 26.11
_diffrn_reflns_theta_max 26.11
_diffrn_reflns_theta_min 2.38
_diffrn_standards_number 0
_exptl_absorpt_coefficient_mu 19.028
_exptl_absorpt_correction_T_max 0.429
_exptl_absorpt_correction_T_min 0.118
_exptl_absorpt_correction_type numerical
_exptl_absorpt_process_details
;
(SADABS; Sheldrick, 2003)
;
_exptl_crystal_colour colorless
_exptl_crystal_density_diffrn 3.727
_exptl_crystal_density_method 'not measured'
_exptl_crystal_description block
_exptl_crystal_F_000 808
_exptl_crystal_size_max 0.23
_exptl_crystal_size_mid 0.21
_exptl_crystal_size_min 0.19
_refine_diff_density_max 1.281
_refine_diff_density_min -0.897
_refine_ls_extinction_method none
_refine_ls_goodness_of_fit_ref 1.054
_refine_ls_matrix_type full
_refine_ls_number_parameters 118
_refine_ls_number_reflns 1568
_refine_ls_number_restraints 0
_refine_ls_restrained_S_all 1.054
_refine_ls_R_factor_all 0.0642
_refine_ls_R_factor_gt 0.0366
_refine_ls_shift/su_max 0.000
_refine_ls_shift/su_mean 0.000
_refine_ls_structure_factor_coef Fsqd
_refine_ls_weighting_details 'calc w=1/[\s^2^(Fo^2^)+(0.0376P)^2^] where P=(Fo^2^+2Fc^2^)/3'
_refine_ls_weighting_scheme calc
_refine_ls_wR_factor_gt 0.0812
_refine_ls_wR_factor_ref 0.0908
_reflns_number_gt 1151
_reflns_number_total 1568
_reflns_threshold_expression I>2\s(I)
_cod_data_source_file mg2048.cif
_cod_data_source_block I
_cod_original_cell_volume 791.3(3)
_cod_original_sg_symbol_H-M 'P 21/c'
_cod_database_code 2217964
_cod_database_fobs_code 2217964

loop_
_symmetry_equiv_pos_as_xyz
'x, y, z'
'-x, y+1/2, -z+1/2'
'-x, -y, -z'
'x, -y-1/2, z-1/2'

loop_
_atom_site_type_symbol
_atom_site_label
_atom_site_fract_x
_atom_site_fract_y
_atom_site_fract_z
_atom_site_U_iso_or_equiv
_atom_site_adp_type
_atom_site_calc_flag
_atom_site_occupancy
Rb Rb1 0.05407(9) 0.12523(11) 0.15061(7) 0.0276(2) Uani d 1
Rb Rb2 0.53288(9) 0.12728(10) 0.62677(7) 0.0265(2) Uani d 1
Ga Ga1 0.84630(9) 0.12201(10) 0.38547(7) 0.0183(2) Uani d 1
Ga Ga2 0.31410(9) 0.06933(11) 0.86673(8) 0.0191(2) Uani d 1
B B1 0.6554(10) 0.0915(10) 0.9123(8) 0.0166(19) Uani d 1
B B2 0.1834(10) 0.1269(11) 0.4388(8) 0.0181(18) Uani d 1
O O1 0.5159(5) 0.0083(6) 0.8667(5) 0.0221(13) Uani d 1
O O2 0.7394(6) 0.0677(7) 0.0235(4) 0.0249(13) Uani d 1
O O3 0.7155(6) 0.1924(7) 0.8410(5) 0.0261(13) Uani d 1
O O4 0.0442(5) 0.2139(6) 0.4178(5) 0.0247(13) Uani d 1
O O5 0.3091(5) 0.2014(6) 0.4049(5) 0.0215(12) Uani d 1
O O6 0.7902(6) 0.0280(7) 0.5097(5) 0.0286(14) Uani d 1
O O7 0.1781(6) 0.0322(7) 0.7290(5) 0.0248(12) Uani d 1

loop_
_atom_site_aniso_label
_atom_site_aniso_U_11
_atom_site_aniso_U_22
_atom_site_aniso_U_33
_atom_site_aniso_U_12
_atom_site_aniso_U_13
_atom_site_aniso_U_23
Rb1 0.0180(4) 0.0338(5) 0.0310(5) -0.0050(3) 0.0063(4) -0.0004(4)
Rb2 0.0225(4) 0.0282(4) 0.0260(5) 0.0032(3) 0.0008(3) -0.0024(4)
Ga1 0.0125(4) 0.0193(4) 0.0237(5) 0.0007(3) 0.0055(4) 0.0004(4)
Ga2 0.0122(4) 0.0203(4) 0.0252(5) -0.0007(3) 0.0052(4) 0.0005(4)
B1 0.017(4) 0.011(4) 0.026(5) 0.003(3) 0.014(4) 0.000(4)
B2 0.015(4) 0.017(4) 0.022(5) 0.000(3) 0.005(4) 0.002(4)
O1 0.008(3) 0.022(3) 0.037(4) -0.001(2) 0.007(2) -0.005(2)
O2 0.016(3) 0.031(3) 0.025(3) -0.008(2) 0.002(2) 0.010(3)
O3 0.024(3) 0.024(3) 0.029(3) -0.012(2) 0.004(3) 0.000(3)
O4 0.008(3) 0.023(3) 0.043(4) -0.006(2) 0.008(2) 0.001(3)
O5 0.011(3) 0.021(3) 0.035(3) 0.001(2) 0.011(2) 0.004(2)
O6 0.029(3) 0.024(3) 0.040(4) 0.004(2) 0.023(3) 0.010(3)
O7 0.019(3) 0.026(3) 0.026(3) 0.003(2) -0.001(2) -0.006(3)

loop_
_atom_type_symbol
_atom_type_description
_atom_type_scat_dispersion_real
_atom_type_scat_dispersion_imag
_atom_type_scat_source
B B 0.0013 0.0007 'International Tables Vol C Tables 4.2.6.8 and 6.1.1.4'
O O 0.0106 0.0060 'International Tables Vol C Tables 4.2.6.8 and 6.1.1.4'
Ga Ga 0.2307 1.6083 'International Tables Vol C Tables 4.2.6.8 and 6.1.1.4'
Rb Rb -0.9393 2.9676 'International Tables Vol C Tables 4.2.6.8 and 6.1.1.4'

loop_
_exptl_crystal_face_index_h
_exptl_crystal_face_index_k
_exptl_crystal_face_index_l
_exptl_crystal_face_perp_dist
0.00 1.00 0.00 0.0740
0.00 -1.00 0.00 0.0900
1.00 0.00 -2.00 0.0990
-1.00 0.00 2.00 0.0930
-1.00 0.00 -2.00 0.0740
1.00 0.00 1.00 0.0970

loop_
_geom_angle_atom_site_label_1
_geom_angle_atom_site_label_2
_geom_angle_atom_site_label_3
_geom_angle_site_symmetry_1
_geom_angle_site_symmetry_3
_geom_angle
_geom_angle_publ_flag
O2 Rb1 O7 1_455 4_565 123.34(15) no
O2 Rb1 O7 1_455 3_556 60.74(14) no
O7 Rb1 O7 4_565 3_556 116.83(11) no
O2 Rb1 O4 1_455 4_565 76.60(14) no
O7 Rb1 O4 4_565 4_565 81.35(14) no
O7 Rb1 O4 3_556 4_565 137.01(13) no
O2 Rb1 O3 1_455 3_656 115.30(15) no
O7 Rb1 O3 4_565 3_656 120.23(13) no
O7 Rb1 O3 3_556 3_656 100.16(13) no
O4 Rb1 O3 4_565 3_656 102.65(13) no
O2 Rb1 B1 1_455 3_656 120.40(19) no
O7 Rb1 B1 4_565 3_656 106.42(17) no
O7 Rb1 B1 3_556 3_656 123.92(17) no
O4 Rb1 B1 4_565 3_656 81.11(18) no
O3 Rb1 B1 3_656 3_656 24.13(17) no
O2 Rb1 O4 1_455 . 107.29(14) no
O7 Rb1 O4 4_565 . 66.27(13) no
O7 Rb1 O4 3_556 . 55.84(13) no
O4 Rb1 O4 4_565 . 143.75(4) no
O3 Rb1 O4 3_656 . 107.42(13) no
B1 Rb1 O4 3_656 . 122.35(19) no
O2 Rb1 O4 1_455 2_545 63.98(14) no
O7 Rb1 O4 4_565 2_545 172.59(13) no
O7 Rb1 O4 3_556 2_545 64.64(13) no
O4 Rb1 O4 4_565 2_545 102.47(12) no
O3 Rb1 O4 3_656 2_545 52.94(12) no
B1 Rb1 O4 3_656 2_545 68.29(16) no
O4 Rb1 O4 . 2_545 111.63(12) no
O2 Rb1 B2 1_455 . 126.09(18) no
O7 Rb1 B2 4_565 . 70.20(18) no
O7 Rb1 B2 3_556 . 67.02(17) no
O4 Rb1 B2 4_565 . 150.35(17) no
O3 Rb1 B2 3_656 . 85.29(17) no
B1 Rb1 B2 3_656 . 98.7(2) no
O4 Rb1 B2 . . 23.63(16) no
O4 Rb1 B2 2_545 . 104.94(17) no
O2 Rb1 O5 1_455 . 148.92(14) no
O7 Rb1 O5 4_565 . 55.79(13) no
O7 Rb1 O5 3_556 . 90.94(13) no
O4 Rb1 O5 4_565 . 128.56(13) no
O3 Rb1 O5 3_656 . 80.03(13) no
B1 Rb1 O5 3_656 . 85.03(18) no
O4 Rb1 O5 . . 41.80(11) no
O4 Rb1 O5 2_545 . 117.62(12) no
B2 Rb1 O5 . . 23.93(16) no
O2 Rb1 O2 1_455 3_655 101.45(12) no
O7 Rb1 O2 4_565 3_655 112.08(14) no
O7 Rb1 O2 3_556 3_655 129.57(13) no
O4 Rb1 O2 4_565 3_655 61.13(12) no
O3 Rb1 O2 3_656 3_655 41.56(13) no
B1 Rb1 O2 3_656 3_655 23.39(18) no
O4 Rb1 O2 . 3_655 145.74(12) no
O4 Rb1 O2 2_545 3_655 65.28(12) no
B2 Rb1 O2 . 3_655 122.11(17) no
O5 Rb1 O2 . 3_655 106.98(12) no
O2 Rb1 Ga2 1_455 3_556 31.19(10) no
O7 Rb1 Ga2 4_565 3_556 131.89(11) no
O7 Rb1 Ga2 3_556 3_556 30.80(10) no
O4 Rb1 Ga2 4_565 3_556 107.55(9) no
O3 Rb1 Ga2 3_656 3_556 104.14(9) no
B1 Rb1 Ga2 3_656 3_556 121.58(14) no
O4 Rb1 Ga2 . 3_556 84.39(8) no
O4 Rb1 Ga2 2_545 3_556 53.33(8) no
B2 Rb1 Ga2 . 3_556 97.81(14) no
O5 Rb1 Ga2 . 3_556 121.74(8) no
O2 Rb1 Ga2 3_655 3_556 113.35(9) no
O3 Rb2 O5 . . 157.47(16) no
O3 Rb2 O5 . 3_656 95.27(15) no
O5 Rb2 O5 . 3_656 106.33(12) no
O3 Rb2 O1 . 2_656 81.27(15) no
O5 Rb2 O1 . 2_656 76.31(14) no
O5 Rb2 O1 3_656 2_656 157.67(13) no
O3 Rb2 O6 . . 98.49(16) no
O5 Rb2 O6 . . 92.34(14) no
O5 Rb2 O6 3_656 . 45.46(13) no
O1 Rb2 O6 2_656 . 112.93(14) no
O3 Rb2 O1 . . 47.31(13) no
O5 Rb2 O1 . . 136.88(12) no
O5 Rb2 O1 3_656 . 89.80(13) no
O1 Rb2 O1 2_656 . 103.37(11) no
O6 Rb2 O1 . . 124.94(13) no
O3 Rb2 O6 . 3_656 144.03(14) no
O5 Rb2 O6 . 3_656 44.59(13) no
O5 Rb2 O6 3_656 3_656 90.03(13) no
O1 Rb2 O6 2_656 3_656 105.77(13) no
O6 Rb2 O6 . 3_656 110.17(11) no
O1 Rb2 O6 . 3_656 97.31(13) no
O3 Rb2 B2 . . 150.50(19) no
O5 Rb2 B2 . . 24.64(17) no
O5 Rb2 B2 3_656 . 107.28(18) no
O1 Rb2 B2 2_656 . 84.46(17) no
O6 Rb2 B2 . . 110.85(19) no
O1 Rb2 B2 . . 112.62(17) no
O6 Rb2 B2 3_656 . 23.61(16) no
O3 Rb2 B1 . . 23.13(17) no
O5 Rb2 B1 . . 156.39(16) no
O5 Rb2 B1 3_656 . 90.97(16) no
O1 Rb2 B1 2_656 . 93.85(17) no
O6 Rb2 B1 . . 111.28(17) no
O1 Rb2 B1 . . 24.32(16) no
O6 Rb2 B1 3_656 . 121.60(17) no
B2 Rb2 B1 . . 134.8(2) no
O3 Rb2 O2 . 4_566 88.32(14) no
O5 Rb2 O2 . 4_566 80.53(13) no
O5 Rb2 O2 3_656 4_566 103.70(12) no
O1 Rb2 O2 2_656 4_566 54.35(12) no
O6 Rb2 O2 . 4_566 58.60(12) no
O1 Rb2 O2 . 4_566 134.98(13) no
O6 Rb2 O2 3_656 4_566 124.89(13) no
B2 Rb2 O2 . 4_566 104.03(17) no
B1 Rb2 O2 . 4_566 111.40(16) no
O3 Rb2 B2 . 3_656 91.56(19) no
O5 Rb2 B2 . 3_656 105.54(18) no
O5 Rb2 B2 3_656 3_656 23.90(16) no
O1 Rb2 B2 2_656 3_656 133.78(17) no
O6 Rb2 B2 . 3_656 23.01(17) no
O1 Rb2 B2 . 3_656 104.57(17) no
O6 Rb2 B2 3_656 3_656 106.29(17) no
B2 Rb2 B2 . 3_656 116.69(15) no
B1 Rb2 B2 . 3_656 96.8(2) no
O2 Rb2 B2 4_566 3_656 80.00(16) no
O3 Rb2 Rb2 . 3_656 147.74(12) no
O5 Rb2 Rb2 . 3_656 53.31(10) no
O5 Rb2 Rb2 3_656 3_656 53.02(10) no
O1 Rb2 Rb2 2_656 3_656 125.17(11) no
O6 Rb2 Rb2 . 3_656 56.49(11) no
O1 Rb2 Rb2 . 3_656 127.20(10) no
O6 Rb2 Rb2 3_656 3_656 53.68(10) no
B2 Rb2 Rb2 . 3_656 59.44(15) no
B1 Rb2 Rb2 . 3_656 140.98(13) no
O2 Rb2 Rb2 4_566 3_656 93.49(9) no
B2 Rb2 Rb2 3_656 3_656 57.25(15) no
O7 Ga1 O6 3_656 . 110.8(2) y
O7 Ga1 O4 3_656 1_655 110.4(2) y
O6 Ga1 O4 . 1_655 114.5(2) y
O7 Ga1 O3 3_656 4_565 110.4(2) y
O6 Ga1 O3 . 4_565 105.7(2) y
O4 Ga1 O3 1_655 4_565 104.8(2) y
O7 Ga1 Rb1 3_656 1_655 53.98(17) no
O6 Ga1 Rb1 . 1_655 154.26(16) no
O4 Ga1 Rb1 1_655 1_655 62.46(17) no
O3 Ga1 Rb1 4_565 1_655 99.52(17) no
O7 Ga1 Rb1 3_656 4_666 157.95(16) no
O6 Ga1 Rb1 . 4_666 72.13(18) no
O4 Ga1 Rb1 1_655 4_666 52.16(17) no
O3 Ga1 Rb1 4_565 4_666 88.92(17) no
Rb1 Ga1 Rb1 1_655 4_666 113.93(3) no
O7 Ga1 Rb2 3_656 3_656 72.36(17) no
O6 Ga1 Rb2 . 3_656 54.84(18) no
O4 Ga1 Rb2 1_655 3_656 168.11(17) no
O3 Ga1 Rb2 4_565 3_656 84.37(17) no
Rb1 Ga1 Rb2 1_655 3_656 124.20(3) no
Rb1 Ga1 Rb2 4_666 3_656 121.81(3) no
O7 Ga1 Rb1 3_656 2_645 42.60(17) no
O6 Ga1 Rb1 . 2_645 79.48(16) no
O4 Ga1 Rb1 1_655 2_645 99.91(16) no
O3 Ga1 Rb1 4_565 2_645 149.37(17) no
Rb1 Ga1 Rb1 1_655 2_645 76.19(2) no
Rb1 Ga1 Rb1 4_666 2_645 120.83(2) no
Rb2 Ga1 Rb1 3_656 2_645 74.04(2) no
O7 Ga1 Rb1 3_656 2_655 123.18(18) no
O6 Ga1 Rb1 . 2_655 125.38(17) no
O4 Ga1 Rb1 1_655 2_655 55.16(16) no
O3 Ga1 Rb1 4_565 2_655 49.70(17) no
Rb1 Ga1 Rb1 1_655 2_655 75.60(2) no
Rb1 Ga1 Rb1 4_666 2_655 61.41(3) no
Rb2 Ga1 Rb1 3_656 2_655 133.78(3) no
Rb1 Ga1 Rb1 2_645 2_655 149.02(3) no
O7 Ga1 Rb2 3_656 4_565 78.58(17) no
O6 Ga1 Rb2 . 4_565 122.49(17) no
O4 Ga1 Rb2 1_655 4_565 113.96(17) no
O3 Ga1 Rb2 4_565 4_565 32.03(17) no
Rb1 Ga1 Rb2 1_655 4_565 77.80(3) no
Rb1 Ga1 Rb2 4_666 4_565 119.20(3) no
Rb2 Ga1 Rb2 3_656 4_565 77.84(2) no
Rb1 Ga1 Rb2 2_645 4_565 119.89(3) no
Rb1 Ga1 Rb2 2_655 4_565 65.61(2) no
O7 Ga2 O5 . 4_566 109.3(2) y
O7 Ga2 O2 . 3_656 109.5(2) y
O5 Ga2 O2 4_566 3_656 110.6(2) y
O7 Ga2 O1 . . 112.5(2) y
O5 Ga2 O1 4_566 . 109.3(2) y
O2 Ga2 O1 3_656 . 105.7(2) y
O7 Ga2 Rb1 . 3_556 59.13(17) no
O5 Ga2 Rb1 4_566 3_556 110.32(14) no
O2 Ga2 Rb1 3_656 3_556 53.43(16) no
O1 Ga2 Rb1 . 3_556 139.84(15) no
O7 Ga2 Rb2 . 2_646 91.67(16) no
O5 Ga2 Rb2 4_566 2_646 157.90(16) no
O2 Ga2 Rb2 3_656 2_646 66.83(17) no
O1 Ga2 Rb2 . 2_646 53.89(15) no
Rb1 Ga2 Rb2 3_556 2_646 86.15(3) no
O7 Ga2 Rb1 . 4_566 47.68(16) no
O5 Ga2 Rb1 4_566 4_566 61.69(16) no
O2 Ga2 Rb1 3_656 4_566 128.63(16) no
O1 Ga2 Rb1 . 4_566 125.18(17) no
Rb1 Ga2 Rb1 3_556 4_566 80.45(2) no
Rb2 Ga2 Rb1 2_646 4_566 138.19(3) no
O7 Ga2 Rb2 . . 71.19(17) no
O5 Ga2 Rb2 4_566 . 96.97(15) no
O2 Ga2 Rb2 3_656 . 149.64(18) no
O1 Ga2 Rb2 . . 50.97(17) no
Rb1 Ga2 Rb2 3_556 . 128.63(3) no
Rb2 Ga2 Rb2 2_646 . 82.84(2) no
Rb1 Ga2 Rb2 4_566 . 75.46(3) no
O7 Ga2 Rb2 . 4_566 152.81(16) no
O5 Ga2 Rb2 4_566 4_566 43.56(16) no
O2 Ga2 Rb2 3_656 4_566 86.43(17) no
O1 Ga2 Rb2 . 4_566 82.52(16) no
Rb1 Ga2 Rb2 3_556 4_566 123.67(3) no
Rb2 Ga2 Rb2 2_646 4_566 115.16(3) no
Rb1 Ga2 Rb2 4_566 4_566 105.14(3) no
Rb2 Ga2 Rb2 . 4_566 106.28(3) no
O3 B1 O2 . 1_556 119.4(7) y
O3 B1 O1 . . 117.8(8) y
O2 B1 O1 1_556 . 122.7(7) y
O3 B1 Rb1 . 3_656 72.7(4) no
O2 B1 Rb1 1_556 3_656 83.7(4) no
O1 B1 Rb1 . 3_656 109.9(4) no
O3 B1 Rb2 . . 52.0(4) no
O2 B1 Rb2 1_556 . 166.2(5) no
O1 B1 Rb2 . . 66.4(4) no
Rb1 B1 Rb2 3_656 . 83.14(19) no
O3 B1 Rb2 . 4_566 109.0(5) no
O2 B1 Rb2 1_556 4_566 65.4(4) no
O1 B1 Rb2 . 4_566 99.5(4) no
Rb1 B1 Rb2 3_656 4_566 145.8(3) no
Rb2 B1 Rb2 . 4_566 125.8(2) no
O6 B2 O4 3_656 . 124.7(7) y
O6 B2 O5 3_656 . 116.3(7) y
O4 B2 O5 . . 119.0(7) y
O6 B2 Rb2 3_656 . 70.3(4) no
O4 B2 Rb2 . . 139.5(5) no
O5 B2 Rb2 . . 62.0(4) no
O6 B2 Rb1 3_656 . 116.6(5) no
O4 B2 Rb1 . . 75.6(4) no
O5 B2 Rb1 . . 78.1(4) no
Rb2 B2 Rb1 . . 135.8(3) no
O6 B2 Rb2 3_656 3_656 62.6(4) no
O4 B2 Rb2 . 3_656 156.1(6) no
O5 B2 Rb2 . 3_656 59.4(4) no
Rb2 B2 Rb2 . 3_656 63.31(15) no
Rb1 B2 Rb2 . 3_656 80.99(19) no
O6 B2 Rb1 3_656 4_566 101.5(5) no
O4 B2 Rb1 . 4_566 56.0(4) no
O5 B2 Rb1 . 4_566 113.6(5) no
Rb2 B2 Rb1 . 4_566 85.5(2) no
Rb1 B2 Rb1 . 4_566 130.1(2) no
Rb2 B2 Rb1 3_656 4_566 148.0(3) no
B1 O1 Ga2 . . 130.5(5) no
B1 O1 Rb2 . 2_646 124.9(4) no
Ga2 O1 Rb2 . 2_646 96.17(18) no
B1 O1 Rb2 . . 89.3(4) no
Ga2 O1 Rb2 . . 101.2(2) no
Rb2 O1 Rb2 2_646 . 111.24(16) no
B1 O2 Ga2 1_554 3_656 127.1(5) no
B1 O2 Rb1 1_554 1_655 136.1(4) no
Ga2 O2 Rb1 3_656 1_655 95.4(2) no
B1 O2 Rb2 1_554 4_565 93.0(4) no
Ga2 O2 Rb2 3_656 4_565 83.28(19) no
Rb1 O2 Rb2 1_655 4_565 103.59(16) no
B1 O2 Rb1 1_554 3_655 72.9(4) no
Ga2 O2 Rb1 3_656 3_655 117.0(2) no
Rb1 O2 Rb1 1_655 3_655 78.55(12) no
Rb2 O2 Rb1 4_565 3_655 159.51(17) no
B1 O3 Ga1 . 4_566 125.4(5) no
B1 O3 Rb2 . . 104.9(5) no
Ga1 O3 Rb2 4_566 . 127.0(2) no
B1 O3 Rb1 . 3_656 83.2(4) no
Ga1 O3 Rb1 4_566 3_656 104.1(2) no
Rb2 O3 Rb1 . 3_656 96.45(16) no
B2 O4 Ga1 . 1_455 127.8(5) no
B2 O4 Rb1 . 4_566 102.1(5) no
Ga1 O4 Rb1 1_455 4_566 99.4(2) no
B2 O4 Rb1 . . 80.8(4) no
Ga1 O4 Rb1 1_455 . 88.01(19) no
Rb1 O4 Rb1 4_566 . 167.46(17) no
B2 O4 Rb1 . 2 132.8(4) no
Ga1 O4 Rb1 1_455 2 98.07(19) no
Rb1 O4 Rb1 4_566 2 77.53(12) no
Rb1 O4 Rb1 . 2 91.48(13) no
B2 O5 Ga2 . 4_565 122.8(5) no
B2 O5 Rb2 . . 93.4(4) no
Ga2 O5 Rb2 4_565 . 111.1(2) no
B2 O5 Rb2 . 3_656 96.7(4) no
Ga2 O5 Rb2 4_565 3_656 139.0(2) no
Rb2 O5 Rb2 . 3_656 73.67(11) no
B2 O5 Rb1 . . 77.9(4) no
Ga2 O5 Rb1 4_565 . 89.68(19) no
Rb2 O5 Rb1 . . 158.76(17) no
Rb2 O5 Rb1 3_656 . 87.95(13) no
B2 O6 Ga1 3_656 . 132.7(5) no
B2 O6 Rb2 3_656 . 94.4(4) no
Ga1 O6 Rb2 . . 131.0(2) no
B2 O6 Rb2 3_656 3_656 86.1(4) no
Ga1 O6 Rb2 . 3_656 96.8(2) no
Rb2 O6 Rb2 . 3_656 69.83(11) no
Ga1 O7 Ga2 3_656 . 137.2(3) no
Ga1 O7 Rb1 3_656 4_566 113.0(2) no
Ga2 O7 Rb1 . 4_566 105.1(2) no
Ga1 O7 Rb1 3_656 3_556 97.5(2) no
Ga2 O7 Rb1 . 3_556 90.1(2) no
Rb1 O7 Rb1 4_566 3_556 105.83(16) no

loop_
_geom_bond_atom_site_label_1
_geom_bond_atom_site_label_2
_geom_bond_site_symmetry_2
_geom_bond_distance
_geom_bond_publ_flag
Rb1 O2 1_455 2.851(5) no
Rb1 O7 4_565 2.928(5) no
Rb1 O7 3_556 3.034(5) no
Rb1 O4 4_565 3.039(5) no
Rb1 O3 3_656 3.170(5) no
Rb1 B1 3_656 3.298(8) no
Rb1 O4 . 3.300(6) no
Rb1 O4 2_545 3.341(5) no
Rb1 B2 . 3.363(9) no
Rb1 O5 . 3.365(5) no
Rb1 O2 3_655 3.430(6) no
Rb1 Ga2 3_556 3.5346(12) no
Rb2 O3 . 2.722(5) no
Rb2 O5 . 2.953(5) no
Rb2 O5 3_656 2.964(5) no
Rb2 O1 2_656 2.977(5) no
Rb2 O6 . 3.045(5) no
Rb2 O1 . 3.060(5) no
Rb2 O6 3_656 3.151(6) no
Rb2 B2 . 3.340(9) no
Rb2 B1 . 3.340(9) no
Rb2 O2 4_566 3.392(6) no
Rb2 B2 3_656 3.419(8) no
Rb2 Rb2 3_656 3.5477(17) no
Ga1 O3 4_565 1.834(5) y
Ga1 O4 1_655 1.834(5) y
Ga1 O6 . 1.831(5) y
Ga1 O7 3_656 1.790(5) y
Ga1 Rb1 1_655 3.7189(13) no
Ga1 Rb1 4_666 3.7966(13) no
Ga1 Rb2 3_656 3.8275(13) no
Ga1 Rb1 2_645 3.9828(14) no
Ga1 Rb1 2_655 4.0307(14) no
Ga1 Rb2 4_565 4.0975(12) no
Ga2 O1 . 1.840(5) y
Ga2 O2 3_656 1.838(5) y
Ga2 O5 4_566 1.832(5) y
Ga2 O7 . 1.810(5) y
Ga2 Rb1 3_556 3.5346(12) no
Ga2 Rb2 2_646 3.6641(13) no
Ga2 Rb1 4_566 3.8226(12) no
Ga2 Rb2 4_566 3.9973(13) no
B1 O1 . 1.376(10) y
B1 O2 1_556 1.370(10) y
B1 O3 . 1.358(10) y
B1 Rb1 3_656 3.298(8) no
B1 Rb2 4_566 3.724(8) no
B2 O4 . 1.366(9) y
B2 O5 . 1.395(9) y
B2 O6 3_656 1.341(10) y
B2 Rb2 3_656 3.419(8) no
B2 Rb1 4_566 3.584(9) no
O1 Rb2 2_646 2.977(5) no
O2 B1 1_554 1.370(10) no
O2 Ga2 3_656 1.838(5) no
O2 Rb1 1_655 2.851(5) no
O2 Rb2 4_565 3.392(6) no
O2 Rb1 3_655 3.430(6) no
O3 Ga1 4_566 1.834(5) no
O3 Rb1 3_656 3.170(5) no
O4 Ga1 1_455 1.834(5) no
O4 Rb1 4_566 3.039(5) no
O4 Rb1 2 3.341(5) no
O5 Ga2 4_565 1.832(5) no
O5 Rb2 3_656 2.964(5) no
O6 B2 3_656 1.341(10) no
O6 Rb2 3_656 3.151(6) no
O7 Ga1 3_656 1.790(5) no
O7 Rb1 4_566 2.928(5) no
O7 Rb1 3_556 3.034(5) no
